data_7011500
loop_
_publ_author_name
'Haynes, Anthony'
'Maitlis, Peter M.'
'Quyoum, Ruhksana'
'Pulling, Claire'
'Adams, Harry'
'Spey, Sharon E.'
'Strange, Richard W.'

_publ_section_title
;
 Structure and reactivity of polymer-supported carbonylation catalysts
;
_journal_issue 12
_journal_name_full 'Journal of the Chemical Society, Dalton Transactions'
_journal_page_first 2565
_journal_paper_doi 10.1039/b200606e
_journal_year 2002
_chemical_formula_sum 'C10 H12 I2 N O2 Rh'
_chemical_formula_weight 534.92
_chemical_name_systematic
; 
? 
;
_space_group_IT_number 14
_symmetry_cell_setting monoclinic
_symmetry_space_group_name_Hall '-P 2yn'
_symmetry_space_group_name_H-M 'P 1 21/n 1'
_atom_sites_solution_hydrogens geom
_atom_sites_solution_primary direct
_atom_sites_solution_secondary difmap
_audit_creation_method SHELXL-97
_cell_angle_alpha 90.00
_cell_angle_beta 92.465(5)
_cell_angle_gamma 90.00
_cell_formula_units_Z 4
_cell_length_a 9.127(2)
_cell_length_b 13.553(3)
_cell_length_c 12.251(3)
_cell_measurement_reflns_used 100
_cell_measurement_temperature 150(2)
_cell_volume 1514.0(6)
_computing_structure_refinement 'SHELXL-97 (Sheldrick, 1997)'
_computing_structure_solution 'SHELXS-97 (Sheldrick, 1990)'
_diffrn_ambient_temperature 150(2)
_diffrn_measured_fraction_theta_full 0.953
_diffrn_measured_fraction_theta_max 0.953
_diffrn_radiation_monochromator graphite
_diffrn_radiation_source 'fine-focus sealed tube'
_diffrn_radiation_type MoK\a
_diffrn_radiation_wavelength 0.71073
_diffrn_reflns_av_R_equivalents 0.0751
_diffrn_reflns_av_sigmaI/netI 0.0614
_diffrn_reflns_limit_h_max 12
_diffrn_reflns_limit_h_min -9
_diffrn_reflns_limit_k_max 16
_diffrn_reflns_limit_k_min -18
_diffrn_reflns_limit_l_max 15
_diffrn_reflns_limit_l_min -15
_diffrn_reflns_number 8771
_diffrn_reflns_theta_full 28.33
_diffrn_reflns_theta_max 28.33
_diffrn_reflns_theta_min 2.24
_exptl_absorpt_coefficient_mu 5.193
_exptl_absorpt_correction_T_max 0.5301
_exptl_absorpt_correction_T_min 0.1986
_exptl_absorpt_correction_type empirical
_exptl_absorpt_process_details SADABS
_exptl_crystal_colour yellow
_exptl_crystal_density_diffrn 2.347
_exptl_crystal_density_method 'not measured'
_exptl_crystal_description block
_exptl_crystal_F_000 984
_exptl_crystal_size_max 0.46
_exptl_crystal_size_mid 0.24
_exptl_crystal_size_min 0.14
_refine_diff_density_max 1.631
_refine_diff_density_min -1.484
_refine_diff_density_rms 0.248
_refine_ls_extinction_method none
_refine_ls_goodness_of_fit_ref 1.026
_refine_ls_hydrogen_treatment mixed
_refine_ls_matrix_type full
_refine_ls_number_parameters 147
_refine_ls_number_reflns 3598
_refine_ls_number_restraints 0
_refine_ls_restrained_S_all 1.026
_refine_ls_R_factor_all 0.0595
_refine_ls_R_factor_gt 0.0467
_refine_ls_shift/su_max 0.010
_refine_ls_shift/su_mean 0.000
_refine_ls_structure_factor_coef Fsqd
_refine_ls_weighting_details 'calc w=1/[\s^2^(Fo^2^)+(0.0656P)^2^+2.3183P] where P=(Fo^2^+2Fc^2^)/3'
_refine_ls_weighting_scheme calc
_refine_ls_wR_factor_gt 0.1122
_refine_ls_wR_factor_ref 0.1178
_reflns_number_gt 3034
_reflns_number_total 3598
_reflns_threshold_expression >2sigma(I)
_cod_data_source_file b200606e.txt
_cod_data_source_block compound_2
_cod_depositor_comments
;
The following automatic conversions were performed:
'_symmetry_cell_setting' value 'Monoclinic' changed to 'monoclinic'
according to '/home/saulius/struct/CIF-dictionaries/cif_core.dic'
dictionary named 'cif_core.dic' version 2.4.1 from 2010-06-29.

Automatic conversion script
Id: cif_fix_enum 1527 2010-12-29 10:47:43Z saulius 
;
_cod_original_cell_volume 1514.1(7)
_cod_original_sg_symbol_H-M P2(1)/n
_cod_database_code 7011500

loop_
_symmetry_equiv_pos_as_xyz
'x, y, z'
'-x+1/2, y+1/2, -z+1/2'
'-x, -y, -z'
'x-1/2, -y-1/2, z-1/2'

loop_
_atom_site_label
_atom_site_type_symbol
_atom_site_fract_x
_atom_site_fract_y
_atom_site_fract_z
_atom_site_U_iso_or_equiv
_atom_site_adp_type
_atom_site_occupancy
_atom_site_symmetry_multiplicity
_atom_site_calc_flag
_atom_site_refinement_flags
_atom_site_disorder_assembly
_atom_site_disorder_group
Rh1 Rh 0.24131(5) 0.16310(3) 0.11867(4) 0.02511(13) Uani 1 1 d . . .
I1 I 0.49822(5) 0.21501(3) 0.21359(3) 0.03416(13) Uani 1 1 d . . .
I2 I 0.11349(5) 0.33676(3) 0.15019(3) 0.03325(13) Uani 1 1 d . . .
O1 O -0.0440(6) 0.1047(3) 0.0114(5) 0.0513(14) Uani 1 1 d . . .
O2 O 0.3767(5) -0.0327(3) 0.0749(4) 0.0384(10) Uani 1 1 d . . .
N1 N 0.1188(6) 0.1685(3) 0.4157(4) 0.0285(10) Uani 1 1 d . . .
C1 C 0.0645(7) 0.1266(4) 0.0520(6) 0.0327(13) Uani 1 1 d . . .
C2 C 0.3264(7) 0.0420(4) 0.0925(5) 0.0304(12) Uani 1 1 d . . .
C3 C 0.1480(7) 0.0747(4) 0.3829(5) 0.0306(12) Uani 1 1 d . . .
H3A H 0.2465 0.0520 0.3820 0.037 Uiso 1 1 calc R . .
C4 C 0.0349(7) 0.0133(4) 0.3512(5) 0.0296(12) Uani 1 1 d . . .
H4A H 0.0558 -0.0518 0.3276 0.035 Uiso 1 1 calc R . .
C5 C -0.1104(7) 0.0444(4) 0.3530(5) 0.0305(13) Uani 1 1 d . . .
C6 C -0.1348(8) 0.1413(5) 0.3834(5) 0.0311(12) Uani 1 1 d . . .
H6A H -0.2323 0.1658 0.3837 0.037 Uiso 1 1 calc R . .
C7 C -0.0199(7) 0.2022(4) 0.4132(5) 0.0300(12) Uani 1 1 d . . .
H7A H -0.0385 0.2688 0.4323 0.036 Uiso 1 1 calc R . .
C8 C 0.2398(7) 0.2342(5) 0.4507(5) 0.0334(13) Uani 1 1 d . . .
H8A H 0.2139 0.2697 0.5169 0.050 Uiso 1 1 calc R . .
H8B H 0.2577 0.2818 0.3925 0.050 Uiso 1 1 calc R . .
H8C H 0.3286 0.1951 0.4661 0.050 Uiso 1 1 calc R . .
C9 C -0.2347(8) -0.0239(5) 0.3208(6) 0.0386(15) Uani 1 1 d . . .
H9A H -0.3275 0.0042 0.3460 0.046 Uiso 1 1 calc R . .
H9B H -0.2188 -0.0882 0.3578 0.046 Uiso 1 1 calc R . .
C10 C -0.2489(9) -0.0403(5) 0.1993(6) 0.0433(16) Uani 1 1 d . . .
H10A H -0.3275 -0.0880 0.1827 0.065 Uiso 1 1 calc R . .
H10B H -0.1562 -0.0660 0.1735 0.065 Uiso 1 1 calc R . .
H10C H -0.2722 0.0223 0.1626 0.065 Uiso 1 1 calc R . .

loop_
_atom_site_aniso_label
_atom_site_aniso_U_11
_atom_site_aniso_U_22
_atom_site_aniso_U_33
_atom_site_aniso_U_23
_atom_site_aniso_U_13
_atom_site_aniso_U_12
Rh1 0.0254(3) 0.0228(2) 0.0274(2) 0.00045(14) 0.00419(17) 0.00059(17)
I1 0.0275(2) 0.0345(2) 0.0402(2) -0.00355(15) -0.00100(16) 0.00195(16)
I2 0.0296(3) 0.0272(2) 0.0431(2) -0.00512(14) 0.00304(17) 0.00435(15)
O1 0.039(3) 0.032(2) 0.082(4) -0.006(2) -0.013(3) 0.005(2)
O2 0.039(3) 0.026(2) 0.050(3) 0.0000(18) 0.005(2) 0.0061(19)
N1 0.031(3) 0.027(2) 0.027(2) 0.0024(17) 0.005(2) 0.001(2)
C1 0.023(3) 0.024(3) 0.051(4) 0.001(2) -0.005(3) 0.003(2)
C2 0.031(3) 0.029(3) 0.031(3) 0.002(2) 0.003(2) -0.007(2)
C3 0.026(3) 0.030(3) 0.037(3) 0.002(2) 0.008(2) 0.004(2)
C4 0.028(3) 0.028(3) 0.033(3) -0.003(2) 0.003(2) -0.001(2)
C5 0.037(4) 0.028(3) 0.027(3) 0.002(2) 0.003(2) -0.004(2)
C6 0.032(3) 0.040(3) 0.022(3) -0.002(2) 0.006(2) 0.004(3)
C7 0.033(4) 0.028(3) 0.029(3) -0.003(2) 0.001(2) 0.008(2)
C8 0.031(4) 0.038(3) 0.032(3) 0.002(2) 0.001(2) -0.005(3)
C9 0.031(4) 0.042(3) 0.043(4) 0.004(3) 0.002(3) -0.015(3)
C10 0.050(5) 0.042(3) 0.038(4) -0.005(3) 0.001(3) -0.010(3)

loop_
_atom_type_symbol
_atom_type_description
_atom_type_scat_dispersion_real
_atom_type_scat_dispersion_imag
_atom_type_scat_source
C C 0.0033 0.0016 'International Tables Vol C Tables 4.2.6.8 and 6.1.1.4'
H H 0.0000 0.0000 'International Tables Vol C Tables 4.2.6.8 and 6.1.1.4'
N N 0.0061 0.0033 'International Tables Vol C Tables 4.2.6.8 and 6.1.1.4'
O O 0.0106 0.0060 'International Tables Vol C Tables 4.2.6.8 and 6.1.1.4'
Rh Rh -1.1178 0.9187 'International Tables Vol C Tables 4.2.6.8 and 6.1.1.4'
I I -0.4742 1.8119 'International Tables Vol C Tables 4.2.6.8 and 6.1.1.4'

loop_
_geom_angle_atom_site_label_1
_geom_angle_atom_site_label_2
_geom_angle_atom_site_label_3
_geom_angle
_geom_angle_site_symmetry_1
_geom_angle_site_symmetry_3
_geom_angle_publ_flag
C1 Rh1 C2 92.9(3) . . ?
C1 Rh1 I2 85.46(18) . . ?
C2 Rh1 I2 178.10(19) . . ?
C1 Rh1 I1 179.5(2) . . ?
C2 Rh1 I1 86.67(19) . . ?
I2 Rh1 I1 94.94(2) . . ?
C1 Rh1 N1 98.0(2) . . ?
C2 Rh1 N1 108.76(19) . . ?
I2 Rh1 N1 72.51(7) . . ?
I1 Rh1 N1 82.45(8) . . ?
C7 N1 C3 120.4(5) . . ?
C7 N1 C8 119.7(5) . . ?
C3 N1 C8 119.8(5) . . ?
C7 N1 Rh1 107.3(3) . . ?
C3 N1 Rh1 68.6(3) . . ?
C8 N1 Rh1 92.4(3) . . ?
O1 C1 Rh1 179.6(6) . . ?
O2 C2 Rh1 178.7(6) . . ?
N1 C3 C4 119.7(6) . . ?
C3 C4 C5 121.2(5) . . ?
C6 C5 C4 117.1(6) . . ?
C6 C5 C9 121.7(6) . . ?
C4 C5 C9 121.2(6) . . ?
C7 C6 C5 120.8(6) . . ?
N1 C7 C6 120.6(5) . . ?
C5 C9 C10 112.5(6) . . ?

loop_
_geom_bond_atom_site_label_1
_geom_bond_atom_site_label_2
_geom_bond_distance
_geom_bond_site_symmetry_2
_geom_bond_publ_flag
Rh1 C1 1.845(7) . ?
Rh1 C2 1.850(6) . ?
Rh1 I2 2.6623(8) . ?
Rh1 I1 2.6667(8) . ?
Rh1 N1 3.853(5) . ?
O1 C1 1.129(8) . ?
O2 C2 1.136(7) . ?
N1 C7 1.345(8) . ?
N1 C3 1.364(7) . ?
N1 C8 1.469(8) . ?
C3 C4 1.369(9) . ?
C4 C5 1.392(9) . ?
C5 C6 1.385(8) . ?
C5 C9 1.504(9) . ?
C6 C7 1.372(10) . ?
C9 C10 1.505(9) . ?

loop_
_geom_torsion_atom_site_label_1
_geom_torsion_atom_site_label_2
_geom_torsion_atom_site_label_3
_geom_torsion_atom_site_label_4
_geom_torsion
_geom_torsion_site_symmetry_1
_geom_torsion_site_symmetry_2
_geom_torsion_site_symmetry_3
_geom_torsion_site_symmetry_4
_geom_torsion_publ_flag
C1 Rh1 N1 C7 -36.0(4) . . . . ?
C2 Rh1 N1 C7 -131.9(4) . . . . ?
I2 Rh1 N1 C7 46.6(4) . . . . ?
I1 Rh1 N1 C7 144.2(4) . . . . ?
C1 Rh1 N1 C3 80.6(4) . . . . ?
C2 Rh1 N1 C3 -15.3(4) . . . . ?
I2 Rh1 N1 C3 163.2(4) . . . . ?
I1 Rh1 N1 C3 -99.2(4) . . . . ?
C1 Rh1 N1 C8 -158.2(4) . . . . ?
C2 Rh1 N1 C8 105.9(4) . . . . ?
I2 Rh1 N1 C8 -75.6(3) . . . . ?
I1 Rh1 N1 C8 22.0(3) . . . . ?
C2 Rh1 C1 O1 176(100) . . . . ?
I2 Rh1 C1 O1 -5(100) . . . . ?
I1 Rh1 C1 O1 -144(100) . . . . ?
N1 Rh1 C1 O1 67(100) . . . . ?
C1 Rh1 C2 O2 21(26) . . . . ?
I2 Rh1 C2 O2 -11(31) . . . . ?
I1 Rh1 C2 O2 -158(26) . . . . ?
N1 Rh1 C2 O2 121(26) . . . . ?
C7 N1 C3 C4 -2.5(8) . . . . ?
C8 N1 C3 C4 179.4(5) . . . . ?
Rh1 N1 C3 C4 -100.5(6) . . . . ?
N1 C3 C4 C5 -0.7(9) . . . . ?
C3 C4 C5 C6 2.8(8) . . . . ?
C3 C4 C5 C9 -178.5(6) . . . . ?
C4 C5 C6 C7 -1.7(8) . . . . ?
C9 C5 C6 C7 179.5(6) . . . . ?
C3 N1 C7 C6 3.5(8) . . . . ?
C8 N1 C7 C6 -178.3(5) . . . . ?
Rh1 N1 C7 C6 78.5(6) . . . . ?
C5 C6 C7 N1 -1.4(9) . . . . ?
C6 C5 C9 C10 104.6(7) . . . . ?
C4 C5 C9 C10 -74.1(8) . . . . ?
